data_7203976
loop_
_publ_author_name
'Fujiwara, Hideki'
'Misaki, Yohji'
'Yamabe, Tokio'
'Mori, Takehiko'
'Mori, Hatsumi'
'Tanaka, Shoji'

_publ_contact_author
;
Misaki Yohji
Department of Molecular Engineering, 
Graduate School of Engineering, 
Kyoto University, 
Yoshida, Kyoto 606-8501,
Japan
;
_publ_section_title
;
 Preparation, structures and physical properties of selenium analogues
 of DTEDT as promising donors for organic metals
;
_journal_issue 7
_journal_name_full 'Journal of Materials Chemistry'
_journal_page_first 1565
_journal_paper_doi 10.1039/b002790l
_journal_volume 10
_journal_year 2000
_chemical_formula_sum 'C12 H6 F2 S4 Se4 Ta0.33'
_chemical_formula_weight 691.97
_space_group_IT_number 1
_symmetry_cell_setting triclinic
_symmetry_Int_Tables_number 1
_symmetry_space_group_name_Hall 'P 1'
_symmetry_space_group_name_H-M 'P 1'
_audit_creation_date 'Tue May 11 10:46:53 1999'
_audit_creation_method 'from TEXRAY.INF file'
_cell_angle_alpha 92.69(2)
_cell_angle_beta 95.76(2)
_cell_angle_gamma 93.70(1)
_cell_formula_units_Z 1
_cell_length_a 6.438(1)
_cell_length_b 19.151(2)
_cell_length_c 3.930(1)
_cell_measurement_reflns_used 25
_cell_measurement_temperature 293.2
_cell_measurement_theta_max 20.0
_cell_measurement_theta_min 19.4
_cell_volume 480.40(15)
_computing_cell_refinement 'Rigaku/AFC Diffractometer Control'
_computing_data_collection 'Rigaku/AFC Diffractometer Control'
_computing_data_reduction teXsan
_computing_publication_material teXsan
_computing_structure_refinement teXsan
_computing_structure_solution SHELXS86
_diffrn_ambient_temperature 293.2
_diffrn_measurement_device 'Rigaku AFC7R'
_diffrn_measurement_method \w-2\q
_diffrn_orient_matrix_UB_11 -0.14388
_diffrn_orient_matrix_UB_12 0.01554
_diffrn_orient_matrix_UB_13 -0.05962
_diffrn_orient_matrix_UB_21 0.04884
_diffrn_orient_matrix_UB_22 0.04873
_diffrn_orient_matrix_UB_23 0.08834
_diffrn_orient_matrix_UB_31 0.03751
_diffrn_orient_matrix_UB_32 0.01141
_diffrn_orient_matrix_UB_33 -0.23288
_diffrn_radiation_detector 'scintillation counter'
_diffrn_radiation_monochromator graphite
_diffrn_radiation_source 'Rigaku rotating anode'
_diffrn_radiation_type 'Mo K\a'
_diffrn_radiation_wavelength 0.7107
_diffrn_reflns_av_R_equivalents 0.0322
_diffrn_reflns_av_sigmaI/netI 0.000
_diffrn_reflns_limit_h_max 9
_diffrn_reflns_limit_h_min 0
_diffrn_reflns_limit_k_max 26
_diffrn_reflns_limit_k_min -26
_diffrn_reflns_limit_l_max 5
_diffrn_reflns_limit_l_min -5
_diffrn_reflns_number 3035
_diffrn_reflns_reduction_process 'Lp corrections applied'
_diffrn_reflns_theta_max 30.00
_diffrn_reflns_theta_min 0.00
_diffrn_standards_decay_% -0.61
_diffrn_standards_interval_count 150
_diffrn_standards_number 3
_exptl_absorpt_coefficient_mu 9.947
_exptl_absorpt_correction_T_max 1.000
_exptl_absorpt_correction_T_min 0.534
_exptl_absorpt_correction_type '\y scans(North,Phillips & Mathews,1968)'
_exptl_crystal_colour Black
_exptl_crystal_density_diffrn 2.392
_exptl_crystal_density_meas ?
_exptl_crystal_description Plate
_exptl_crystal_F_000 320.09
_exptl_crystal_size_max 0.480
_exptl_crystal_size_mid 0.150
_exptl_crystal_size_min 0.030
_refine_diff_density_max 0.85
_refine_diff_density_min -1.01
_refine_ls_extinction_method none
_refine_ls_goodness_of_fit_obs 2.364
_refine_ls_hydrogen_treatment noref
_refine_ls_matrix_type full
_refine_ls_number_constraints 0
_refine_ls_number_parameters 212
_refine_ls_number_reflns 1825
_refine_ls_number_restraints 0
_refine_ls_R_factor_obs 0.0434
_refine_ls_shift/esd_max 0.0920
_refine_ls_shift/esd_mean 0.0040
_refine_ls_structure_factor_coef F
_refine_ls_weighting_details 'w = 1/[\s^2^(Fo) + 0.00002|Fo|^2^]'
_refine_ls_weighting_scheme calc
_refine_ls_wR_factor_obs 0.0474
_reflns_number_observed 1825
_reflns_number_total 2803
_reflns_observed_criterion >3.0sigma(I)
_cod_data_source_file b002790l.txt
_cod_data_source_block DSEDS-TaF6#2
_cod_depositor_comments
;
The following automatic conversions were performed:

'_refine_ls_weighting_scheme' value 'w = 1/[\s^2^(Fo) +
0.00002|Fo|^2^]' was changed to 'calc'. New tag
'_refine_ls_weighting_details' was created. The value of the new tag
was set to 'w = 1/[\s^2^(Fo) + 0.00002|Fo|^2^]'.

Automatic conversion script
Id: cif_fix_values 3143 2015-03-26 13:38:13Z robertas 
;
_cod_original_cell_volume 480.4(2)
_cod_original_sg_symbol_H-M 'P 1        '
_cod_original_formula_sum 'C12 H6 F2 S4 Se4 Ta0.33 '
_cod_database_code 7203976

loop_
_symmetry_equiv_pos_as_xyz
'   +x,   +y,   +z'

loop_
_atom_site_aniso_label
_atom_site_aniso_U_11
_atom_site_aniso_U_22
_atom_site_aniso_U_33
_atom_site_aniso_U_12
_atom_site_aniso_U_13
_atom_site_aniso_U_23
Ta(1) 0.0325(9) 0.0320(9) 0.114(2) 0.0037(7) -0.0011(10) -0.0004(10)
Se(1) 0.030(1) 0.033(1) 0.051(2) 0.0057(9) 0.004(1) -0.002(1)
Se(2) 0.024(1) 0.044(2) 0.048(2) 0.002(1) -0.006(1) -0.005(1)
Se(3) 0.025(1) 0.041(2) 0.040(2) -0.0046(10) 0.000(1) -0.005(1)
Se(4) 0.035(1) 0.038(1) 0.050(2) 0.005(1) 0.002(1) -0.009(1)
S(1) 0.018(2) 0.029(2) 0.041(3) 0.004(2) -0.003(2) -0.004(2)
S(2) 0.017(2) 0.029(2) 0.051(3) 0.002(1) -0.004(2) -0.005(2)
S(3) 0.015(2) 0.035(2) 0.045(3) 0.000(2) -0.003(2) -0.005(2)
S(4) 0.022(2) 0.031(2) 0.046(3) 0.004(1) -0.002(2) -0.007(2)
C(1) 0.026(9) 0.03(1) 0.07(2) 0.009(7) 0.005(9) -0.01(1)
C(2) 0.03(1) 0.04(1) 0.07(2) -0.004(9) 0.00(1) 0.002(10)
C(3) 0.022(9) 0.024(9) 0.04(1) 0.011(7) 0.006(8) 0.000(8)
C(4) 0.04(1) 0.019(10) 0.013(9) -0.001(8) -0.001(8) 0.000(7)
C(5) 0.022(8) 0.034(9) 0.022(7) 0.006(6) 0.005(6) -0.012(7)
C(6) 0.013(6) 0.019(7) 0.038(9) -0.005(5) -0.002(6) 0.005(6)
C(7) 0.016(7) 0.024(9) 0.046(10) -0.003(6) 0.016(7) -0.006(7)
C(8) 0.006(7) 0.05(1) 0.06(1) 0.009(7) 0.005(7) -0.013(10)
C(9) 0.019(10) 0.03(1) 0.04(1) 0.000(8) 0.000(9) -0.010(9)
C(10) 0.026(9) 0.04(1) 0.03(1) -0.020(8) -0.014(8) 0.000(9)
C(11) 0.05(1) 0.03(1) 0.07(2) 0.000(8) -0.02(1) -0.022(10)
C(12) 0.06(2) 0.02(1) 0.07(2) -0.012(9) -0.01(1) 0.00(1)

loop_
_atom_site_label
_atom_site_fract_x
_atom_site_fract_y
_atom_site_fract_z
_atom_site_U_iso_or_equiv
_atom_site_thermal_displace_type
_atom_site_calc_flag
_atom_site_calc_attached_atom
_atom_site_occupancy
_atom_site_refinement_flags
Ta1 0.2588 0.3853 0.9175 0.0601(6) Uani d . 0.33 S
Se1 0.0805(7) -0.4013(3) -1.331(2) 0.0376(7) Uani d . 1.00 .
Se2 -0.3769(7) -0.3448(2) -1.400(2) 0.0396(8) Uani d . 1.00 .
Se3 0.8915(7) 0.1117(3) 0.213(2) 0.0360(7) Uani d . 1.00 .
Se4 0.4394(7) 0.1675(3) 0.157(2) 0.0415(8) Uani d . 1.00 .
S1 0.2522(10) -0.2491(4) -0.922(2) 0.030(1) Uani d . 1.00 .
S2 -0.1799(8) -0.1992(3) -0.976(2) 0.033(1) Uani d . 1.00 .
S3 0.4168(8) -0.1089(3) -0.541(2) 0.032(1) Uani d . 1.00 .
S4 -0.0127(8) -0.0607(3) -0.599(2) 0.033(1) Uani d . 1.00 .
F1 0.271(7) 0.449(3) 0.61(1) 0.10(1) Uiso d . 0.33 .
F2 0.236(10) 0.333(3) 0.55(2) 0.14(2) Uiso d . 0.33 .
F3 0.539(9) 0.394(3) 1.01(1) 0.13(2) Uiso d . 0.33 .
F4 0.267(8) 0.320(3) 1.29(1) 0.09(1) Uiso d . 0.33 .
F5 0.241(5) 0.456(2) 1.253(8) 0.047(7) Uiso d . 0.33 .
F6 -0.036(4) 0.373(1) 0.887(7) 0.038(7) Uiso d . 0.33 .
C1 -0.134(3) -0.461(1) -1.536(7) 0.044(6) Uani d . 1.00 .
C2 -0.323(3) -0.441(1) -1.570(7) 0.046(6) Uani d . 1.00 .
C3 -0.078(3) -0.322(1) -1.226(6) 0.027(5) Uani d . 1.00 .
C4 -0.012(3) -0.268(1) -1.069(5) 0.023(5) Uani d . 1.00 .
C5 0.215(3) -0.1662(9) -0.741(4) 0.026(4) Uani d . 1.00 .
C6 0.020(2) -0.1442(7) -0.765(4) 0.024(4) Uani d . 1.00 .
C7 0.256(2) -0.0420(8) -0.436(5) 0.028(4) Uani d . 1.00 .
C8 0.321(3) 0.014(1) -0.261(7) 0.039(6) Uani d . 1.00 .
C9 0.537(3) 0.031(1) -0.136(6) 0.030(6) Uani d . 1.00 .
C10 0.617(3) 0.098(1) 0.055(6) 0.034(5) Uani d . 1.00 .
C11 0.867(4) 0.196(1) 0.406(7) 0.050(6) Uani d . 1.00 .
C12 0.688(4) 0.222(1) 0.375(7) 0.050(7) Uani d . 1.00 .
H1 -0.1120 -0.5080 -1.6355 0.0605 Uiso calc . 1.00 .
H2 -0.4382 -0.4706 -1.6943 0.0552 Uiso calc . 1.00 .
H3 0.2229 0.0497 -0.2048 0.0347 Uiso calc . 1.00 .
H4 0.6356 -0.0042 -0.1787 0.0419 Uiso calc . 1.00 .
H5 0.9851 0.2243 0.5009 0.0646 Uiso calc . 1.00 .
H6 0.6672 0.2684 0.4618 0.0505 Uiso calc . 1.00 .

loop_
_atom_type_symbol
_atom_type_oxidation_number
_atom_type_number_in_cell
_atom_type_scat_dispersion_real
_atom_type_scat_dispersion_imag
_atom_type_scat_source
C 0 12 0.003 0.002
;International Tables for Crystallography
(1992, Vol. C, Tables 4.2.6.8 and 6.1.1.1)
;
F 0 2 0.017 0.010
;International Tables for Crystallography
(1992, Vol. C, Tables 4.2.6.8 and 6.1.1.1)
;
H 0 6 0.000 0.000
;International Tables for Crystallography
(1992, Vol. C, Table 6.1.1.2)
;
S 0 4 0.125 0.123
;International Tables for Crystallography
(1992, Vol. C, Tables 4.2.6.8 and 6.1.1.1)
;
Se 0 4 -0.093 2.226
;International Tables for Crystallography
(1992, Vol. C, Tables 4.2.6.8 and 6.1.1.1)
;
Ta 0 0 -0.705 6.523
;International Tables for Crystallography
(1992, Vol. C, Tables 4.2.6.8 and 6.1.1.1)
;

loop_
_geom_angle_atom_site_label_1
_geom_angle_atom_site_label_2
_geom_angle_atom_site_label_3
_geom_angle
_geom_angle_site_symmetry_1
_geom_angle_site_symmetry_2
_geom_angle_site_symmetry_3
_geom_angle_publ_flag
F(1) Ta(1) F(2) 79(2) 1_555 1_555 1_555 yes
F(1) Ta(1) F(3) 90(2) 1_555 1_555 1_555 yes
F(1) Ta(1) F(4) 174(2) 1_555 1_555 1_555 yes
F(1) Ta(1) F(5) 89(1) 1_555 1_555 1_555 yes
F(1) Ta(1) F(6) 96(1) 1_555 1_555 1_555 yes
F(2) Ta(1) F(3) 100(2) 1_555 1_555 1_555 yes
F(2) Ta(1) F(4) 104(2) 1_555 1_555 1_555 yes
F(2) Ta(1) F(5) 166(2) 1_555 1_555 1_555 yes
F(2) Ta(1) F(6) 85(2) 1_555 1_555 1_555 yes
F(3) Ta(1) F(4) 85(2) 1_555 1_555 1_555 yes
F(3) Ta(1) F(5) 88(2) 1_555 1_555 1_555 yes
F(3) Ta(1) F(6) 171(2) 1_555 1_555 1_555 yes
F(4) Ta(1) F(5) 86(1) 1_555 1_555 1_555 yes
F(4) Ta(1) F(6) 87(1) 1_555 1_555 1_555 yes
F(5) Ta(1) F(6) 87(1) 1_555 1_555 1_555 yes
C(1) Se(1) C(3) 99.1(9) 1_555 1_555 1_555 yes
C(2) Se(2) C(3) 93.1(8) 1_555 1_555 1_555 yes
C(10) Se(3) C(11) 94.2(10) 1_555 1_555 1_555 yes
C(10) Se(4) C(12) 86.6(9) 1_555 1_555 1_555 yes
C(4) S(1) C(5) 94.6(8) 1_555 1_555 1_555 yes
C(4) S(2) C(6) 94.2(8) 1_555 1_555 1_555 yes
C(5) S(3) C(7) 95.8(8) 1_555 1_555 1_555 yes
C(6) S(4) C(7) 95.4(7) 1_555 1_555 1_555 yes
Ta(1) F(1) F(5) 141(3) 1_555 1_555 1_554 yes
Ta(1) F(2) F(4) 153(6) 1_555 1_555 1_554 yes
Ta(1) F(4) F(2) 125(5) 1_555 1_555 1_556 yes
Ta(1) F(5) F(1) 125(2) 1_555 1_555 1_556 yes
Se(1) C(1) C(2) 119(1) 1_555 1_555 1_555 yes
Se(1) C(1) H(1) 122(1) 1_555 1_555 1_555 no
C(2) C(1) H(1) 117(2) 1_555 1_555 1_555 no
Se(2) C(2) C(1) 119(1) 1_555 1_555 1_555 yes
Se(2) C(2) H(2) 118(1) 1_555 1_555 1_555 no
C(1) C(2) H(2) 121(2) 1_555 1_555 1_555 no
Se(1) C(3) Se(2) 108.6(10) 1_555 1_555 1_555 yes
Se(1) C(3) C(4) 126(1) 1_555 1_555 1_555 yes
Se(2) C(3) C(4) 124(1) 1_555 1_555 1_555 yes
S(1) C(4) S(2) 114(1) 1_555 1_555 1_555 yes
S(1) C(4) C(3) 123(1) 1_555 1_555 1_555 yes
S(2) C(4) C(3) 121(1) 1_555 1_555 1_555 yes
S(1) C(5) S(3) 124.1(9) 1_555 1_555 1_555 yes
S(1) C(5) C(6) 118(1) 1_555 1_555 1_555 yes
S(3) C(5) C(6) 117(1) 1_555 1_555 1_555 yes
S(2) C(6) S(4) 124.0(8) 1_555 1_555 1_555 yes
S(2) C(6) C(5) 118(1) 1_555 1_555 1_555 yes
S(4) C(6) C(5) 117(1) 1_555 1_555 1_555 yes
S(3) C(7) S(4) 113.2(9) 1_555 1_555 1_555 yes
S(3) C(7) C(8) 123(1) 1_555 1_555 1_555 yes
S(4) C(7) C(8) 122(1) 1_555 1_555 1_555 yes
C(7) C(8) C(9) 124(1) 1_555 1_555 1_555 yes
C(7) C(8) H(3) 120(1) 1_555 1_555 1_555 no
C(9) C(8) H(3) 115(2) 1_555 1_555 1_555 no
C(8) C(9) C(10) 124(1) 1_555 1_555 1_555 yes
C(8) C(9) H(4) 116(1) 1_555 1_555 1_555 no
C(10) C(9) H(4) 118(1) 1_555 1_555 1_555 no
Se(3) C(10) Se(4) 118(1) 1_555 1_555 1_555 yes
Se(3) C(10) C(9) 119(1) 1_555 1_555 1_555 yes
Se(4) C(10) C(9) 121(1) 1_555 1_555 1_555 yes
Se(3) C(11) C(12) 119(1) 1_555 1_555 1_555 yes
Se(3) C(11) H(5) 121(2) 1_555 1_555 1_555 no
C(12) C(11) H(5) 118(2) 1_555 1_555 1_555 no
Se(4) C(12) C(11) 121(1) 1_555 1_555 1_555 yes
Se(4) C(12) H(6) 115(1) 1_555 1_555 1_555 no
C(11) C(12) H(6) 122(2) 1_555 1_555 1_555 no

loop_
_geom_bond_atom_site_label_1
_geom_bond_atom_site_label_2
_geom_bond_distance
_geom_bond_site_symmetry_1
_geom_bond_site_symmetry_2
_geom_bond_publ_flag
Ta(1) F(1) 1.76(5) 1_555 1_555 yes
Ta(1) F(2) 1.69(7) 1_555 1_555 yes
Ta(1) F(3) 1.80(6) 1_555 1_555 yes
Ta(1) F(4) 1.95(5) 1_555 1_555 yes
Ta(1) F(5) 1.86(3) 1_555 1_555 yes
Ta(1) F(6) 1.89(3) 1_555 1_555 yes
Se(1) C(1) 1.84(2) 1_555 1_555 yes
Se(1) C(3) 1.94(2) 1_555 1_555 yes
Se(2) C(2) 2.00(3) 1_555 1_555 yes
Se(2) C(3) 1.99(2) 1_555 1_555 yes
Se(3) C(10) 1.81(2) 1_555 1_555 yes
Se(3) C(11) 1.77(2) 1_555 1_555 yes
Se(4) C(10) 1.86(3) 1_555 1_555 yes
Se(4) C(12) 1.95(2) 1_555 1_555 yes
S(1) C(4) 1.75(2) 1_555 1_555 yes
S(1) C(5) 1.75(2) 1_555 1_555 yes
S(2) C(4) 1.80(2) 1_555 1_555 yes
S(2) C(6) 1.73(1) 1_555 1_555 yes
S(3) C(5) 1.74(2) 1_555 1_555 yes
S(3) C(7) 1.76(2) 1_555 1_555 yes
S(4) C(6) 1.73(1) 1_555 1_555 yes
S(4) C(7) 1.79(2) 1_555 1_555 yes
F(1) F(5) 1.41(5) 1_555 1_554 yes
F(2) F(4) 1.12(7) 1_555 1_554 yes
C(1) C(2) 1.29(3) 1_555 1_555 yes
C(3) C(4) 1.21(2) 1_555 1_555 yes
C(5) C(6) 1.35(2) 1_555 1_555 yes
C(7) C(8) 1.27(3) 1_555 1_555 yes
C(8) C(9) 1.44(2) 1_555 1_555 yes
C(9) C(10) 1.49(3) 1_555 1_555 yes
C(11) C(12) 1.28(3) 1_555 1_555 yes

loop_
_geom_contact_atom_site_label_1
_geom_contact_atom_site_label_2
_geom_contact_distance
_geom_contact_site_symmetry_1
_geom_contact_site_symmetry_2
_geom_contact_publ_flag
Ta(1) F(2) 2.75(7) 1_555 1_556 ?
Ta(1) F(1) 2.92(5) 1_555 1_556 ?
Se(1) F(1) 3.20(5) 1_555 1_543 ?
Se(1) F(5) 3.39(3) 1_555 1_542 ?
Se(3) S(4) 3.497(4) 1_555 1_656 ?
Se(4) F(4) 3.23(5) 1_555 1_554 ?
F(1) C(1) 3.23(5) 1_555 1_567 ?
F(1) C(2) 3.40(5) 1_555 1_667 ?
F(2) C(11) 3.42(6) 1_555 1_455 ?
F(3) F(6) 2.88(5) 1_555 1_655 ?
F(3) C(2) 3.50(6) 1_555 1_668 ?
F(4) F(6) 3.37(6) 1_555 1_556 ?
F(4) C(12) 3.40(6) 1_555 1_556 ?
F(4) C(11) 3.48(5) 1_555 1_456 ?
F(5) C(1) 3.13(4) 1_555 1_568 ?
F(5) C(2) 3.31(4) 1_555 1_668 ?
F(5) F(6) 3.58(4) 1_555 1_556 ?
C(3) C(4) 3.58(3) 1_555 1_554 ?
C(7) C(8) 3.52(3) 1_555 1_554 ?
C(9) C(10) 3.56(3) 1_555 1_554 ?
